data_1512379
loop_
_publ_author_name
'Shi, Yi-Ming'
'Wang, Xin-Bo'
'Li, Xiao-Nian'
'Luo, Xiao'
'Shen, Zi-Ying'
'Wang, Yi-Ping'
'Xiao, Wei-Lie'
'Sun, Han-Dong'

_publ_section_title
;
 Lancolides, Antiplatelet Aggregation Nortriterpenoids with
 Tricyclo[6.3.0.0(2,11)]undecane-Bridged System from Schisandra
 lancifolia.
;
_journal_issue 19
_journal_name_full 'Organic letters'
_journal_page_first 5068
_journal_page_last 5071
_journal_paper_doi 10.1021/ol402414z
_journal_volume 15
_journal_year 2013
_chemical_absolute_configuration ad
_chemical_formula_moiety 'C29 H32 O11, 5(H2 O)'
_chemical_formula_sum 'C29 H42 O16'
_chemical_formula_weight 646.63
_chemical_name_systematic
; 
 ? 
;
_space_group_IT_number 77
_symmetry_cell_setting tetragonal
_symmetry_space_group_name_Hall 'P 4c'
_symmetry_space_group_name_H-M 'P 42'
_atom_sites_solution_hydrogens geom
_atom_sites_solution_primary direct
_atom_sites_solution_secondary difmap
_audit_creation_method SHELXL-97
_cell_angle_alpha 90.00
_cell_angle_beta 90.00
_cell_angle_gamma 90.00
_cell_formula_units_Z 4
_cell_length_a 19.0394(3)
_cell_length_b 19.0394(3)
_cell_length_c 8.2358(2)
_cell_measurement_reflns_used 9971
_cell_measurement_temperature 100(2)
_cell_measurement_theta_max 68.13
_cell_measurement_theta_min 13.24
_cell_volume 2985.47(10)
_computing_cell_refinement 'Bruker SAINT'
_computing_data_collection 'Bruker APEX2'
_computing_data_reduction 'Bruker SAINT'
_computing_molecular_graphics 'Bruker SHELXTL'
_computing_publication_material 'Bruker SHELXTL'
_computing_structure_refinement 'SHELXL-97 (Sheldrick, 2008)'
_computing_structure_solution 'SHELXS-97 (Sheldrick, 2008)'
_diffrn_ambient_temperature 100(2)
_diffrn_measured_fraction_theta_full 0.954
_diffrn_measured_fraction_theta_max 0.954
_diffrn_measurement_device_type 'Bruker APEX-II CCD'
_diffrn_measurement_method '\f and \w scans'
_diffrn_radiation_monochromator graphite
_diffrn_radiation_source 'fine-focus sealed tube'
_diffrn_radiation_type CuK\a
_diffrn_radiation_wavelength 1.54178
_diffrn_reflns_av_R_equivalents 0.0293
_diffrn_reflns_av_sigmaI/netI 0.0302
_diffrn_reflns_limit_h_max 21
_diffrn_reflns_limit_h_min -22
_diffrn_reflns_limit_k_max 21
_diffrn_reflns_limit_k_min -22
_diffrn_reflns_limit_l_max 9
_diffrn_reflns_limit_l_min -9
_diffrn_reflns_number 12453
_diffrn_reflns_theta_full 68.44
_diffrn_reflns_theta_max 68.44
_diffrn_reflns_theta_min 13.24
_exptl_absorpt_coefficient_mu 1.005
_exptl_absorpt_correction_T_max 0.9062
_exptl_absorpt_correction_T_min 0.4650
_exptl_absorpt_correction_type multi-scan
_exptl_absorpt_process_details sadabs
_exptl_crystal_colour colourless
_exptl_crystal_density_diffrn 1.439
_exptl_crystal_density_method 'not measured'
_exptl_crystal_description prism
_exptl_crystal_F_000 1376
_exptl_crystal_size_max 0.90
_exptl_crystal_size_mid 0.10
_exptl_crystal_size_min 0.10
_refine_diff_density_max 0.406
_refine_diff_density_min -0.459
_refine_diff_density_rms 0.053
_refine_ls_abs_structure_details 'Flack H D (1983), Acta Cryst. A39, 876-881'
_refine_ls_abs_structure_Flack 0.2(2)
_refine_ls_extinction_method none
_refine_ls_goodness_of_fit_ref 1.060
_refine_ls_hydrogen_treatment constr
_refine_ls_matrix_type full
_refine_ls_number_parameters 414
_refine_ls_number_reflns 4171
_refine_ls_number_restraints 1
_refine_ls_restrained_S_all 1.060
_refine_ls_R_factor_all 0.0490
_refine_ls_R_factor_gt 0.0486
_refine_ls_shift/su_max 0.003
_refine_ls_shift/su_mean 0.000
_refine_ls_structure_factor_coef Fsqd
_refine_ls_weighting_details 'calc w=1/[\s^2^(Fo^2^)+(0.0803P)^2^+1.8335P] where P=(Fo^2^+2Fc^2^)/3'
_refine_ls_weighting_scheme calc
_refine_ls_wR_factor_gt 0.1340
_refine_ls_wR_factor_ref 0.1345
_reflns_number_gt 4112
_reflns_number_total 4171
_reflns_threshold_expression >2sigma(I)
_cod_data_source_file ol402414z_si_003.cif
_cod_data_source_block Lancolide_B
_cod_depositor_comments
;
The following automatic conversions were performed:

'_symmetry_cell_setting' value 'Tetragonal' changed to 'tetragonal'
according to /home/saulius/struct/CIF-dictionaries/cif_core.dic
dictionary named 'cif_core.dic' version 2.4.2 from 2011-04-26.

Automatic conversion script
Id: cif_fix_values 1891 2012-01-12 08:04:46Z andrius 
;
_cod_database_code 1512379

loop_
_symmetry_equiv_pos_as_xyz
'x, y, z'
'-y, x, z+1/2'
'y, -x, z+1/2'
'-x, -y, z'

loop_
_atom_site_label
_atom_site_type_symbol
_atom_site_fract_x
_atom_site_fract_y
_atom_site_fract_z
_atom_site_U_iso_or_equiv
_atom_site_adp_type
_atom_site_occupancy
_atom_site_symmetry_multiplicity
_atom_site_calc_flag
_atom_site_refinement_flags
O3 O 0.33654(13) 0.88167(13) 0.4136(4) 0.0411(6) Uani 1 1 d .
O1S O 0.96199(13) 0.59723(14) 0.6716(4) 0.0474(7) Uani 1 1 d .
O10 O 0.27382(10) 0.85358(10) 0.6323(3) 0.0284(5) Uani 1 1 d .
O2S O 0.23338(14) 0.60977(13) 0.5289(4) 0.0497(7) Uani 1 1 d .
O3S O 0.53089(17) 0.90364(13) 0.1198(4) 0.0553(7) Uani 1 1 d .
O23 O 0.44436(10) 0.74118(10) 0.5579(3) 0.0259(4) Uani 1 1 d .
O26 O 0.49067(11) 0.79561(11) 0.3420(3) 0.0288(5) Uani 1 1 d .
O19 O 0.34708(10) 0.91938(10) 0.8809(3) 0.0283(5) Uani 1 1 d .
H19 H 0.3677 0.9305 0.9674 0.042 Uiso 1 1 calc R
O12 O 0.47005(9) 0.71664(10) 1.0702(3) 0.0252(4) Uani 1 1 d .
H12 H 0.4722 0.7406 1.1557 0.038 Uiso 1 1 calc R
O15 O 0.19160(11) 0.67317(11) 0.8129(4) 0.0355(6) Uani 1 1 d .
H15 H 0.2147 0.6543 0.7378 0.053 Uiso 1 1 calc R
O9 O 0.27739(9) 0.75594(9) 0.8590(3) 0.0259(5) Uani 1 1 d .
O14 O 0.13905(11) 0.71630(12) 1.1144(4) 0.0439(7) Uani 1 1 d .
O7 O 0.25121(10) 0.91913(10) 1.0458(3) 0.0313(5) Uani 1 1 d .
C3 C 0.30097(15) 0.90081(16) 0.5277(5) 0.0318(7) Uani 1 1 d .
C10 C 0.23847(14) 0.88794(14) 0.7657(4) 0.0286(7) Uani 1 1 d .
C19 C 0.28562(14) 0.88349(14) 0.9176(4) 0.0268(6) Uani 1 1 d .
C9 C 0.29423(14) 0.80626(14) 0.9844(4) 0.0259(6) Uani 1 1 d .
C11 C 0.36756(14) 0.79074(14) 1.0566(4) 0.0256(6) Uani 1 1 d .
H11A H 0.3999 0.8289 1.0241 0.031 Uiso 1 1 calc R
H11B H 0.3639 0.7916 1.1765 0.031 Uiso 1 1 calc R
C12 C 0.39998(13) 0.72006(14) 1.0049(4) 0.0228(6) Uani 1 1 d .
C22 C 0.40724(14) 0.70972(14) 0.8227(4) 0.0237(6) Uani 1 1 d .
C23 C 0.44033(14) 0.75461(14) 0.7262(4) 0.0234(6) Uani 1 1 d .
C26 C 0.48007(14) 0.79520(14) 0.4872(4) 0.0256(6) Uani 1 1 d .
C13 C 0.35836(13) 0.65570(13) 1.0668(4) 0.0254(6) Uani 1 1 d .
C18 C 0.37528(16) 0.62893(17) 1.2328(5) 0.0329(7) Uani 1 1 d .
H18A H 0.3451 0.5887 1.2580 0.049 Uiso 1 1 calc R
H18B H 0.3673 0.6662 1.3127 0.049 Uiso 1 1 calc R
H18C H 0.4246 0.6143 1.2367 0.049 Uiso 1 1 calc R
C17 C 0.34425(14) 0.60885(14) 0.9204(5) 0.0273(7) Uani 1 1 d .
H17 H 0.3489 0.5570 0.9365 0.033 Uiso 1 1 calc R
C20 C 0.37645(15) 0.63960(14) 0.7682(4) 0.0264(6) Uani 1 1 d .
H20 H 0.3393 0.6475 0.6844 0.032 Uiso 1 1 calc R
C21 C 0.43280(17) 0.58944(15) 0.7019(5) 0.0344(7) Uani 1 1 d .
H21A H 0.4676 0.5800 0.7868 0.052 Uiso 1 1 calc R
H21B H 0.4560 0.6111 0.6083 0.052 Uiso 1 1 calc R
H21C H 0.4107 0.5453 0.6685 0.052 Uiso 1 1 calc R
C25 C 0.50049(13) 0.84535(13) 0.6122(4) 0.0252(6) Uani 1 1 d .
C24 C 0.47686(14) 0.82049(14) 0.7528(4) 0.0244(6) Uani 1 1 d .
H24 H 0.4830 0.8426 0.8553 0.029 Uiso 1 1 calc R
C27 C 0.54155(16) 0.91045(15) 0.5723(5) 0.0313(7) Uani 1 1 d .
H27A H 0.5498 0.9374 0.6719 0.047 Uiso 1 1 calc R
H27B H 0.5150 0.9392 0.4950 0.047 Uiso 1 1 calc R
H27C H 0.5867 0.8972 0.5242 0.047 Uiso 1 1 calc R
C16 C 0.28338(14) 0.64531(14) 1.0052(4) 0.0275(7) Uani 1 1 d .
H16 H 0.2560 0.6124 1.0754 0.033 Uiso 1 1 calc R
C15 C 0.23706(14) 0.70045(15) 0.9268(5) 0.0295(7) Uani 1 1 d .
C14 C 0.19437(14) 0.73644(15) 1.0601(5) 0.0316(7) Uani 1 1 d .
C8 C 0.23434(15) 0.80217(15) 1.1094(5) 0.0306(7) Uani 1 1 d .
H8 H 0.2538 0.7968 1.2215 0.037 Uiso 1 1 calc R
C7 C 0.19570(15) 0.87270(15) 1.0930(5) 0.0328(7) Uani 1 1 d .
H7 H 0.1765 0.8873 1.2008 0.039 Uiso 1 1 calc R
C6 C 0.13821(16) 0.87733(16) 0.9640(5) 0.0332(7) Uani 1 1 d .
H6A H 0.0997 0.8449 0.9938 0.040 Uiso 1 1 calc R
H6B H 0.1189 0.9256 0.9635 0.040 Uiso 1 1 calc R
C5 C 0.16349(15) 0.85927(16) 0.7931(5) 0.0324(7) Uani 1 1 d .
H5 H 0.1625 0.8073 0.7760 0.039 Uiso 1 1 calc R
C4 C 0.12057(16) 0.89668(17) 0.6597(6) 0.0390(9) Uani 1 1 d .
O1 O 0.15599(12) 0.96288(13) 0.6375(5) 0.0600(9) Uani 1 1 d .
C1 C 0.22538(16) 0.96357(16) 0.7029(5) 0.0353(8) Uani 1 1 d .
H1 H 0.2303 0.9991 0.7917 0.042 Uiso 1 1 calc R
C2 C 0.27993(16) 0.97374(16) 0.5732(5) 0.0348(7) Uani 1 1 d .
H2A H 0.2601 0.9990 0.4788 0.042 Uiso 1 1 calc R
H2B H 0.3206 1.0005 0.6155 0.042 Uiso 1 1 calc R
C30 C 0.1190(2) 0.8552(3) 0.5021(6) 0.0547(11) Uani 1 1 d .
H30A H 0.0958 0.8831 0.4178 0.082 Uiso 1 1 calc R
H30B H 0.0932 0.8113 0.5187 0.082 Uiso 1 1 calc R
H30C H 0.1672 0.8446 0.4682 0.082 Uiso 1 1 calc R
C29 C 0.04478(18) 0.9140(2) 0.7068(7) 0.0503(10) Uani 1 1 d .
H29A H 0.0447 0.9456 0.8007 0.075 Uiso 1 1 calc R
H29B H 0.0199 0.8706 0.7346 0.075 Uiso 1 1 calc R
H29C H 0.0212 0.9370 0.6153 0.075 Uiso 1 1 calc R
O4S O 0.6527(4) 0.8895(4) 0.9136(13) 0.157(3) Uani 1 1 d .
O5S O 0.0654(4) 0.7140(4) 0.6907(16) 0.184(4) Uani 1 1 d .

loop_
_atom_site_aniso_label
_atom_site_aniso_U_11
_atom_site_aniso_U_22
_atom_site_aniso_U_33
_atom_site_aniso_U_23
_atom_site_aniso_U_13
_atom_site_aniso_U_12
O3 0.0457(13) 0.0424(12) 0.0351(14) -0.0032(12) -0.0028(12) 0.0072(10)
O1S 0.0370(12) 0.0577(15) 0.0475(18) 0.0167(13) -0.0100(12) 0.0071(10)
O10 0.0268(9) 0.0263(9) 0.0321(12) -0.0057(9) -0.0057(9) 0.0046(7)
O2S 0.0543(14) 0.0378(12) 0.0570(19) -0.0127(13) -0.0098(14) 0.0084(10)
O3S 0.0785(19) 0.0369(12) 0.0505(19) -0.0003(13) -0.0059(16) -0.0075(12)
O23 0.0275(9) 0.0239(9) 0.0262(11) -0.0027(9) -0.0037(9) -0.0014(7)
O26 0.0325(10) 0.0300(10) 0.0240(13) -0.0008(9) -0.0031(9) 0.0013(8)
O19 0.0266(10) 0.0237(9) 0.0345(13) -0.0051(9) -0.0059(9) -0.0005(7)
O12 0.0202(8) 0.0264(9) 0.0289(12) -0.0045(9) -0.0042(9) 0.0014(7)
O15 0.0251(10) 0.0298(10) 0.0516(16) -0.0099(11) -0.0092(10) -0.0033(8)
O9 0.0209(9) 0.0217(9) 0.0349(13) -0.0038(9) -0.0052(9) 0.0008(7)
O14 0.0262(10) 0.0369(11) 0.069(2) -0.0044(13) 0.0076(12) -0.0014(8)
O7 0.0308(10) 0.0259(9) 0.0371(14) -0.0095(10) -0.0018(10) 0.0048(7)
C3 0.0279(13) 0.0338(14) 0.0336(19) -0.0063(14) -0.0100(14) 0.0054(11)
C10 0.0235(13) 0.0233(13) 0.0391(19) -0.0061(13) -0.0049(13) 0.0040(10)
C19 0.0231(12) 0.0214(13) 0.0358(18) -0.0071(13) -0.0008(13) 0.0041(10)
C9 0.0233(12) 0.0220(12) 0.0323(17) -0.0069(13) -0.0038(13) 0.0004(10)
C11 0.0241(12) 0.0243(12) 0.0285(16) -0.0060(13) -0.0037(13) 0.0013(10)
C12 0.0188(12) 0.0241(12) 0.0255(16) -0.0015(12) -0.0018(11) 0.0024(10)
C22 0.0197(12) 0.0206(12) 0.0308(16) -0.0044(12) -0.0053(12) 0.0032(10)
C23 0.0235(13) 0.0231(13) 0.0237(16) -0.0049(12) -0.0060(12) 0.0034(10)
C26 0.0247(13) 0.0231(13) 0.0289(18) 0.0023(12) -0.0052(13) 0.0055(10)
C13 0.0204(12) 0.0206(12) 0.0352(18) -0.0006(13) 0.0019(13) 0.0024(9)
C18 0.0306(15) 0.0322(15) 0.036(2) 0.0007(14) 0.0014(14) 0.0018(11)
C17 0.0235(12) 0.0197(12) 0.0386(19) -0.0033(13) 0.0000(13) 0.0007(10)
C20 0.0243(13) 0.0222(13) 0.0327(18) -0.0041(12) -0.0027(13) -0.0001(10)
C21 0.0348(16) 0.0227(13) 0.046(2) -0.0081(14) 0.0068(15) -0.0022(11)
C25 0.0232(12) 0.0191(12) 0.0332(17) 0.0007(12) -0.0056(12) 0.0036(9)
C24 0.0232(13) 0.0199(12) 0.0300(17) -0.0053(12) -0.0076(12) 0.0047(10)
C27 0.0355(14) 0.0226(12) 0.0358(19) -0.0021(14) 0.0005(14) -0.0020(11)
C16 0.0213(12) 0.0240(12) 0.0371(19) -0.0029(13) 0.0002(13) -0.0011(10)
C15 0.0219(12) 0.0234(13) 0.0431(19) -0.0043(14) -0.0034(14) -0.0013(10)
C14 0.0244(13) 0.0275(13) 0.043(2) -0.0018(15) 0.0000(15) 0.0031(11)
C8 0.0252(13) 0.0300(14) 0.037(2) -0.0022(14) -0.0036(14) 0.0033(11)
C7 0.0290(14) 0.0312(14) 0.0381(19) -0.0064(14) -0.0002(14) 0.0068(11)
C6 0.0250(14) 0.0296(14) 0.045(2) -0.0017(14) -0.0005(14) 0.0092(11)
C5 0.0229(14) 0.0270(14) 0.047(2) -0.0036(14) -0.0071(14) 0.0040(11)
C4 0.0280(15) 0.0337(16) 0.055(3) 0.0058(16) -0.0084(16) 0.0042(12)
O1 0.0312(12) 0.0460(14) 0.103(3) 0.0280(17) -0.0199(16) 0.0048(10)
C1 0.0297(15) 0.0276(14) 0.049(2) -0.0035(15) -0.0085(15) 0.0041(11)
C2 0.0340(15) 0.0319(15) 0.039(2) 0.0015(15) -0.0089(15) 0.0024(11)
C30 0.0391(18) 0.078(3) 0.047(3) -0.002(2) -0.0188(19) 0.0124(18)
C29 0.0318(17) 0.053(2) 0.066(3) 0.004(2) -0.0153(19) 0.0115(14)
O4S 0.175(6) 0.125(4) 0.171(8) -0.030(5) 0.028(6) -0.033(4)
O5S 0.128(5) 0.188(7) 0.235(12) 0.006(8) -0.047(7) -0.034(5)

loop_
_atom_type_symbol
_atom_type_description
_atom_type_scat_dispersion_real
_atom_type_scat_dispersion_imag
_atom_type_scat_source
C C 0.0181 0.0091 'International Tables Vol C Tables 4.2.6.8 and 6.1.1.4'
H H 0.0000 0.0000 'International Tables Vol C Tables 4.2.6.8 and 6.1.1.4'
O O 0.0492 0.0322 'International Tables Vol C Tables 4.2.6.8 and 6.1.1.4'

loop_
_geom_angle_atom_site_label_1
_geom_angle_atom_site_label_2
_geom_angle_atom_site_label_3
_geom_angle
C3 O10 C10 111.2(2)
C26 O23 C23 108.1(2)
C19 O19 H19 109.5
C12 O12 H12 109.5
C15 O15 H15 109.5
C15 O9 C9 109.4(3)
C19 O7 C7 104.4(2)
O3 C3 O10 120.5(3)
O3 C3 C2 128.5(3)
O10 C3 C2 110.9(3)
O10 C10 C19 108.7(2)
O10 C10 C5 112.4(2)
C19 C10 C5 113.6(3)
O10 C10 C1 104.0(3)
C19 C10 C1 114.5(2)
C5 C10 C1 103.2(2)
O19 C19 O7 108.5(2)
O19 C19 C10 106.7(3)
O7 C19 C10 108.0(2)
O19 C19 C9 116.5(2)
O7 C19 C9 103.6(3)
C10 C19 C9 113.2(2)
O9 C9 C8 106.3(2)
O9 C9 C11 110.4(2)
C8 C9 C11 113.7(3)
O9 C9 C19 110.2(3)
C8 C9 C19 101.7(2)
C11 C9 C19 113.9(2)
C12 C11 C9 115.0(2)
C12 C11 H11A 108.5
C9 C11 H11A 108.5
C12 C11 H11B 108.5
C9 C11 H11B 108.5
H11A C11 H11B 107.5
O12 C12 C22 106.2(2)
O12 C12 C11 107.9(2)
C22 C12 C11 115.0(3)
O12 C12 C13 108.4(2)
C22 C12 C13 105.7(2)
C11 C12 C13 113.3(2)
C23 C22 C12 123.5(3)
C23 C22 C20 124.8(3)
C12 C22 C20 111.6(3)
C22 C23 O23 119.8(3)
C22 C23 C24 134.0(3)
O23 C23 C24 106.2(3)
O26 C26 O23 120.6(3)
O26 C26 C25 130.4(3)
O23 C26 C25 109.0(3)
C18 C13 C17 124.2(2)
C18 C13 C16 117.5(3)
C17 C13 C16 59.78(19)
C18 C13 C12 117.5(3)
C17 C13 C12 107.0(3)
C16 C13 C12 118.2(3)
C13 C18 H18A 109.5
C13 C18 H18B 109.5
H18A C18 H18B 109.5
C13 C18 H18C 109.5
H18A C18 H18C 109.5
H18B C18 H18C 109.5
C20 C17 C16 120.9(2)
C20 C17 C13 111.0(2)
C16 C17 C13 60.23(19)
C20 C17 H17 117.2
C16 C17 H17 117.2
C13 C17 H17 117.2
C17 C20 C22 104.5(3)
C17 C20 C21 109.7(2)
C22 C20 C21 112.3(2)
C17 C20 H20 110.1
C22 C20 H20 110.1
C21 C20 H20 110.1
C20 C21 H21A 109.5
C20 C21 H21B 109.5
H21A C21 H21B 109.5
C20 C21 H21C 109.5
H21A C21 H21C 109.5
H21B C21 H21C 109.5
C24 C25 C26 107.0(2)
C24 C25 C27 131.3(3)
C26 C25 C27 121.7(3)
C25 C24 C23 109.8(3)
C25 C24 H24 125.1
C23 C24 H24 125.1
C25 C27 H27A 109.5
C25 C27 H27B 109.5
H27A C27 H27B 109.5
C25 C27 H27C 109.5
H27A C27 H27C 109.5
H27B C27 H27C 109.5
C15 C16 C17 124.3(3)
C15 C16 C13 126.5(2)
C17 C16 C13 60.0(2)
C15 C16 H16 112.2
C17 C16 H16 112.2
C13 C16 H16 112.2
O15 C15 O9 110.6(3)
O15 C15 C16 113.2(2)
O9 C15 C16 111.6(2)
O15 C15 C14 108.9(2)
O9 C15 C14 103.7(2)
C16 C15 C14 108.3(3)
O14 C14 C8 126.9(3)
O14 C14 C15 126.0(3)
C8 C14 C15 107.1(2)
C14 C8 C7 117.1(2)
C14 C8 C9 103.5(3)
C7 C8 C9 104.6(3)
C14 C8 H8 110.4
C7 C8 H8 110.4
C9 C8 H8 110.4
O7 C7 C6 107.7(3)
O7 C7 C8 102.1(2)
C6 C7 C8 117.0(3)
O7 C7 H7 109.9
C6 C7 H7 109.9
C8 C7 H7 109.9
C5 C6 C7 113.7(2)
C5 C6 H6A 108.8
C7 C6 H6A 108.8
C5 C6 H6B 108.8
C7 C6 H6B 108.8
H6A C6 H6B 107.7
C6 C5 C4 112.7(3)
C6 C5 C10 110.3(3)
C4 C5 C10 102.8(3)
C6 C5 H5 110.3
C4 C5 H5 110.3
C10 C5 H5 110.3
O1 C4 C30 110.7(4)
O1 C4 C29 106.5(3)
C30 C4 C29 108.1(3)
O1 C4 C5 104.3(3)
C30 C4 C5 112.2(3)
C29 C4 C5 114.8(4)
C1 O1 C4 113.2(2)
O1 C1 C2 111.9(3)
O1 C1 C10 105.4(2)
C2 C1 C10 104.2(3)
O1 C1 H1 111.6
C2 C1 H1 111.6
C10 C1 H1 111.6
C3 C2 C1 104.1(3)
C3 C2 H2A 110.9
C1 C2 H2A 110.9
C3 C2 H2B 110.9
C1 C2 H2B 110.9
H2A C2 H2B 108.9
C4 C30 H30A 109.5
C4 C30 H30B 109.5
H30A C30 H30B 109.5
C4 C30 H30C 109.5
H30A C30 H30C 109.5
H30B C30 H30C 109.5
C4 C29 H29A 109.5
C4 C29 H29B 109.5
H29A C29 H29B 109.5
C4 C29 H29C 109.5
H29A C29 H29C 109.5
H29B C29 H29C 109.5

loop_
_geom_bond_atom_site_label_1
_geom_bond_atom_site_label_2
_geom_bond_distance
O3 C3 1.215(4)
O10 C3 1.348(4)
O10 C10 1.445(4)
O23 C26 1.364(4)
O23 C23 1.411(4)
O26 C26 1.213(4)
O19 C19 1.388(4)
O19 H19 0.8400
O12 C12 1.440(3)
O12 H12 0.8400
O15 C15 1.378(4)
O15 H15 0.8400
O9 C15 1.421(4)
O9 C9 1.445(4)
O14 C14 1.207(4)
O7 C19 1.416(4)
O7 C7 1.432(4)
C3 C2 1.493(4)
C10 C19 1.542(4)
C10 C5 1.545(4)
C10 C1 1.550(4)
C19 C9 1.578(4)
C9 C8 1.538(5)
C9 C11 1.546(4)
C11 C12 1.540(4)
C11 H11A 0.9900
C11 H11B 0.9900
C12 C22 1.520(5)
C12 C13 1.546(4)
C22 C23 1.326(5)
C22 C20 1.526(4)
C23 C24 1.451(4)
C26 C25 1.457(4)
C13 C18 1.494(5)
C13 C17 1.524(5)
C13 C16 1.528(4)
C18 H18A 0.9800
C18 H18B 0.9800
C18 H18C 0.9800
C17 C20 1.513(5)
C17 C16 1.521(4)
C17 H17 1.0000
C20 C21 1.537(4)
C20 H20 1.0000
C21 H21A 0.9800
C21 H21B 0.9800
C21 H21C 0.9800
C25 C24 1.330(5)
C25 C27 1.502(4)
C24 H24 0.9500
C27 H27A 0.9800
C27 H27B 0.9800
C27 H27C 0.9800
C16 C15 1.516(4)
C16 H16 1.0000
C15 C14 1.528(5)
C14 C8 1.520(4)
C8 C7 1.537(4)
C8 H8 1.0000
C7 C6 1.528(5)
C7 H7 1.0000
C6 C5 1.527(6)
C6 H6A 0.9900
C6 H6B 0.9900
C5 C4 1.543(5)
C5 H5 1.0000
C4 O1 1.441(4)
C4 C30 1.520(7)
C4 C29 1.530(5)
O1 C1 1.427(4)
C1 C2 1.502(5)
C1 H1 1.0000
C2 H2A 0.9900
C2 H2B 0.9900
C30 H30A 0.9800
C30 H30B 0.9800
C30 H30C 0.9800
C29 H29A 0.9800
C29 H29B 0.9800
C29 H29C 0.9800

loop_
_geom_hbond_atom_site_label_D
_geom_hbond_atom_site_label_H
_geom_hbond_atom_site_label_A
_geom_hbond_distance_DH
_geom_hbond_distance_HA
_geom_hbond_distance_DA
_geom_hbond_angle_DHA
_geom_hbond_site_symmetry_A
O19 H19 O1S 0.84 1.91 2.741(4) 172.1 2_655
O12 H12 O26 0.84 1.89 2.724(3) 171.9 1_556
O15 H15 O2S 0.84 1.95 2.750(4) 158.6 .

loop_
_geom_torsion_atom_site_label_1
_geom_torsion_atom_site_label_2
_geom_torsion_atom_site_label_3
_geom_torsion_atom_site_label_4
_geom_torsion
C10 O10 C3 O3 175.2(3)
C10 O10 C3 C2 -5.7(3)
C3 O10 C10 C19 -104.1(3)
C3 O10 C10 C5 129.2(3)
C3 O10 C10 C1 18.3(3)
C7 O7 C19 O19 -170.6(2)
C7 O7 C19 C10 74.1(3)
C7 O7 C19 C9 -46.2(3)
O10 C10 C19 O19 61.9(3)
C5 C10 C19 O19 -172.1(2)
C1 C10 C19 O19 -53.9(3)
O10 C10 C19 O7 178.3(2)
C5 C10 C19 O7 -55.7(3)
C1 C10 C19 O7 62.5(3)
O10 C10 C19 C9 -67.6(3)
C5 C10 C19 C9 58.4(3)
C1 C10 C19 C9 176.6(3)
C15 O9 C9 C8 -28.6(3)
C15 O9 C9 C11 95.1(3)
C15 O9 C9 C19 -138.1(2)
O19 C19 C9 O9 -104.0(3)
O7 C19 C9 O9 137.0(2)
C10 C19 C9 O9 20.3(3)
O19 C19 C9 C8 143.5(3)
O7 C19 C9 C8 24.6(3)
C10 C19 C9 C8 -92.2(3)
O19 C19 C9 C11 20.7(4)
O7 C19 C9 C11 -98.2(3)
C10 C19 C9 C11 145.0(3)
O9 C9 C11 C12 -10.5(4)
C8 C9 C11 C12 108.8(3)
C19 C9 C11 C12 -135.2(3)
C9 C11 C12 O12 175.0(3)
C9 C11 C12 C22 56.7(3)
C9 C11 C12 C13 -65.0(4)
O12 C12 C22 C23 -64.8(3)
C11 C12 C22 C23 54.4(3)
C13 C12 C22 C23 -179.8(2)
O12 C12 C22 C20 111.2(2)
C11 C12 C22 C20 -129.5(2)
C13 C12 C22 C20 -3.8(3)
C12 C22 C23 O23 -179.7(2)
C20 C22 C23 O23 4.8(4)
C12 C22 C23 C24 0.2(5)
C20 C22 C23 C24 -175.4(3)
C26 O23 C23 C22 179.3(2)
C26 O23 C23 C24 -0.6(3)
C23 O23 C26 O26 179.8(3)
C23 O23 C26 C25 0.3(3)
O12 C12 C13 C18 33.4(3)
C22 C12 C13 C18 146.8(2)
C11 C12 C13 C18 -86.4(3)
O12 C12 C13 C17 -112.0(3)
C22 C12 C13 C17 1.5(3)
C11 C12 C13 C17 128.2(2)
O12 C12 C13 C16 -176.4(3)
C22 C12 C13 C16 -62.9(3)
C11 C12 C13 C16 63.9(4)
C18 C13 C17 C20 -141.1(3)
C16 C13 C17 C20 114.4(3)
C12 C13 C17 C20 1.3(3)
C18 C13 C17 C16 104.4(3)
C12 C13 C17 C16 -113.1(2)
C16 C17 C20 C22 63.5(3)
C13 C17 C20 C22 -3.5(3)
C16 C17 C20 C21 -175.8(3)
C13 C17 C20 C21 117.2(3)
C23 C22 C20 C17 -179.5(3)
C12 C22 C20 C17 4.5(3)
C23 C22 C20 C21 61.6(4)
C12 C22 C20 C21 -114.4(3)
O26 C26 C25 C24 -179.3(3)
O23 C26 C25 C24 0.0(3)
O26 C26 C25 C27 -0.1(4)
O23 C26 C25 C27 179.2(2)
C26 C25 C24 C23 -0.4(3)
C27 C25 C24 C23 -179.5(3)
C22 C23 C24 C25 -179.3(3)
O23 C23 C24 C25 0.6(3)
C20 C17 C16 C15 18.1(4)
C13 C17 C16 C15 116.0(3)
C20 C17 C16 C13 -97.9(3)
C18 C13 C16 C15 132.0(3)
C17 C13 C16 C15 -112.4(4)
C12 C13 C16 C15 -18.3(5)
C18 C13 C16 C17 -115.5(3)
C12 C13 C16 C17 94.2(3)
C9 O9 C15 O15 149.3(2)
C9 O9 C15 C16 -83.7(3)
C9 O9 C15 C14 32.7(3)
C17 C16 C15 O15 72.5(4)
C13 C16 C15 O15 148.1(3)
C17 C16 C15 O9 -53.1(4)
C13 C16 C15 O9 22.5(5)
C17 C16 C15 C14 -166.7(3)
C13 C16 C15 C14 -91.0(4)
O15 C15 C14 O14 37.6(5)
O9 C15 C14 O14 155.4(3)
C16 C15 C14 O14 -85.9(4)
O15 C15 C14 C8 -141.9(3)
O9 C15 C14 C8 -24.1(3)
C16 C15 C14 C8 94.6(3)
O14 C14 C8 C7 -57.6(5)
C15 C14 C8 C7 121.8(3)
O14 C14 C8 C9 -172.1(4)
C15 C14 C8 C9 7.4(3)
O9 C9 C8 C14 11.8(3)
C11 C9 C8 C14 -109.9(3)
C19 C9 C8 C14 127.1(2)
O9 C9 C8 C7 -111.4(3)
C11 C9 C8 C7 126.9(3)
C19 C9 C8 C7 3.9(3)
C19 O7 C7 C6 -75.2(3)
C19 O7 C7 C8 48.6(3)
C14 C8 C7 O7 -144.7(3)
C9 C8 C7 O7 -30.8(3)
C14 C8 C7 C6 -27.3(5)
C9 C8 C7 C6 86.6(3)
O7 C7 C6 C5 57.7(3)
C8 C7 C6 C5 -56.6(4)
C7 C6 C5 C4 -152.0(3)
C7 C6 C5 C10 -37.7(4)
O10 C10 C5 C6 160.5(2)
C19 C10 C5 C6 36.6(3)
C1 C10 C5 C6 -88.0(3)
O10 C10 C5 C4 -79.1(3)
C19 C10 C5 C4 156.9(3)
C1 C10 C5 C4 32.3(3)
C6 C5 C4 O1 88.3(3)
C10 C5 C4 O1 -30.4(4)
C6 C5 C4 C30 -151.8(3)
C10 C5 C4 C30 89.5(3)
C6 C5 C4 C29 -27.9(4)
C10 C5 C4 C29 -146.6(3)
C30 C4 O1 C1 -103.9(4)
C29 C4 O1 C1 138.8(4)
C5 C4 O1 C1 17.1(5)
C4 O1 C1 C2 116.5(4)
C4 O1 C1 C10 3.8(5)
O10 C10 C1 O1 94.6(3)
C19 C10 C1 O1 -146.9(3)
C5 C10 C1 O1 -22.9(4)
O10 C10 C1 C2 -23.3(3)
C19 C10 C1 C2 95.2(3)
C5 C10 C1 C2 -140.9(3)
O3 C3 C2 C1 169.1(3)
O10 C3 C2 C1 -9.9(3)
O1 C1 C2 C3 -93.4(3)
C10 C1 C2 C3 20.0(3)
